data_9012817
loop_
_publ_author_name
'Kato, T.'
'Watanabe, I.'

_publ_section_title
;
 The crystal structures of schallerite and friedelite
;
_journal_name_full 'Yamaguchi University, College of Arts Bulletin'
_journal_page_first 51
_journal_page_last 63
_journal_volume 26
_journal_year 1992
_chemical_compound_source 'Aderville, France'
_chemical_formula_sum 'Cl H9 Mn8 O24 Si6'
_chemical_name_mineral Friedelite
_space_group_IT_number 12
_symmetry_space_group_name_Hall '-C 2y'
_symmetry_space_group_name_H-M 'C 1 2/m 1'
_cell_angle_alpha 90
_cell_angle_beta 104.98
_cell_angle_gamma 90
_cell_formula_units_Z 4
_cell_length_a 23.28
_cell_length_b 13.44
_cell_length_c 7.428
_cell_volume 2245.115
_database_code_amcsd 0015711
_exptl_crystal_density_diffrn 3.067
_cod_original_formula_sum 'Mn8 Si6 O24 Cl H9'
_cod_database_code 9012817

loop_
_space_group_symop_operation_xyz
x,y,z
1/2+x,1/2+y,z
x,-y,z
1/2+x,1/2-y,z
-x,y,-z
1/2-x,1/2+y,-z
-x,-y,-z
1/2-x,1/2-y,-z

loop_
_atom_site_label
_atom_site_fract_x
_atom_site_fract_y
_atom_site_fract_z
_atom_site_U_iso_or_equiv
_atom_site_type_symbol
_atom_site_attached_hydrogens
Mn1 0.00000 0.12360 0.00000 0.00595 Mn 0
Mn2 0.00000 0.37110 0.00000 0.01343 Mn 0
Mn3 0.12760 0.00000 0.01940 0.00887 Mn 0
Mn4 0.12680 0.24860 0.01000 0.00975 Mn 0
Mn5 0.12570 0.50000 -0.01320 0.01254 Mn 0
Mn6 0.25210 0.12460 0.01810 0.00798 Mn 0
Si1 0.20740 0.38660 0.37280 0.02710 Si 0
Si2 0.32170 0.26740 0.37690 0.02305 Si 0
Si3 0.44340 0.38250 0.36910 0.02685 Si 0
O1 0.00000 0.16570 0.50000 0.10183 O 0
O2 0.06250 0.00000 0.57000 0.21708 O 0
O3 0.11470 0.16470 0.58600 0.15667 O 0
O4 0.16560 0.32870 0.49500 0.13058 O 0
O5 0.22500 0.16700 0.55300 0.09195 O 0
O6 0.28660 0.00000 0.58000 0.26723 O 0
O7 0.17870 0.37310 0.15530 0.00304 O 0
O8 0.30640 0.25040 0.15500 0.01127 O 0
O9 0.42670 0.37830 0.14450 0.00139 O 0
O-H1 0.05700 0.00000 0.17570 0.01393 O 1
O-H2 0.05650 0.24770 0.15960 0.00747 O 1
Cl3 0.06030 0.50000 0.22070 0.00747 Cl 0
O-H4 0.17670 0.12600 0.15010 0.00266 O 1
O-H5 0.30360 0.00000 0.15800 0.00963 O 1
O-H6 0.30510 0.50000 0.15710 0.00469 O 1
O-H7 0.42720 0.12570 0.14460 0.00532 O 1

loop_
_cod_changelog_entry_id
_cod_changelog_entry_author
_cod_changelog_entry_date
_cod_changelog_entry_text
1
;cod-tools version 3.8.0
Id: cif_guess_AMCSD_atom_types 9574 2023-05-10 09:00:05Z saulius
;
2023-05-10T18:54:17+03:00
;Derived atom types and hydrogen counts
from atom names that follow the AMCSD naming convention
(Wat == water, O-H == hydroxyl).
;

loop_
_cod_related_entry_id
_cod_related_entry_database
_cod_related_entry_code
1 AMCSD 0015711
